data_4320804
loop_
_publ_author_name
'Eric G. Tulsky'
'Jeffrey R. Long'

_publ_contact_author
;
       Jeffrey R. Long
       Department of Chemistry
       University of California, Berkeley
       United States of America
;
_publ_contact_author_email jlong@cchem.berkeley.edu
_publ_contact_author_fax '510 643-3832'
_publ_contact_author_phone '510 642-0860'
_publ_section_title
;
 Heterometal Substitution in the Dimensional Reduction of Cluster
 Frameworks: Synthesis of Soluble [Re6-nOsnSe8Cl6](4-n) (n = 1-3)
 Cluster-Containing Solids
;
_journal_name_full 'Inorganic Chemistry'
_journal_page_first 6990
_journal_page_last 7002
_journal_paper_doi 10.1021/ic010867d
_journal_volume 40
_journal_year 2001
_chemical_compound_source synthetic
_chemical_formula_sum 'C36 H90 Cl0 I12 N0 O0 Os2 P6 Re4 Se8'
_chemical_formula_weight 3988.58
_chemical_name_systematic
;
?
;
_space_group_IT_number 14
_symmetry_cell_setting monoclinic
_symmetry_space_group_name_Hall '-P 2yn'
_symmetry_space_group_name_H-M 'P 1 21/n 1'
_atom_sites_solution_hydrogens geom
_atom_sites_solution_primary direct
_atom_sites_solution_secondary difmap
_audit_creation_method SHELXL
_cell_angle_alpha 90.00
_cell_angle_beta 94.205(2)
_cell_angle_gamma 90.00
_cell_formula_units_Z 2
_cell_length_a 16.5571(12)
_cell_length_b 14.3299(10)
_cell_length_c 17.3163(13)
_cell_measurement_temperature 145(2)
_cell_volume 4097.4(5)
_computing_cell_refinement 'Bruker SAINT'
_computing_data_collection 'Bruker SMART'
_computing_data_reduction 'Bruker SAINT'
_computing_molecular_graphics 'Bruker SHELXTL'
_computing_publication_material 'Bruker SHELXTL'
_computing_structure_refinement 'SHELXL-93 (Sheldrick, 1993)'
_computing_structure_solution 'SHELXS-86 (Sheldrick, 1990)'
_diffrn_ambient_temperature 145(2)
_diffrn_radiation_monochromator graphite
_diffrn_radiation_source 'fine-focus sealed tube'
_diffrn_radiation_type MoK\a
_diffrn_radiation_wavelength 0.71073
_diffrn_reflns_av_R_equivalents 0.1191
_diffrn_reflns_av_sigmaI/netI 0.1533
_diffrn_reflns_limit_h_max 17
_diffrn_reflns_limit_h_min -18
_diffrn_reflns_limit_k_max 17
_diffrn_reflns_limit_k_min -14
_diffrn_reflns_limit_l_max 20
_diffrn_reflns_limit_l_min -11
_diffrn_reflns_number 16654
_diffrn_reflns_theta_max 25.49
_diffrn_reflns_theta_min 1.77
_exptl_absorpt_coefficient_mu 17.190
_exptl_absorpt_correction_type multi-scan
_exptl_absorpt_process_details 'Blessing, Acta Cryst. (1995) A51 33-38'
_exptl_crystal_colour red-black
_exptl_crystal_density_diffrn 3.233
_exptl_crystal_description 'rectangular prisms'
_exptl_crystal_F_000 3512
_exptl_crystal_size_max 0.16
_exptl_crystal_size_mid 0.12
_exptl_crystal_size_min 0.008
_refine_diff_density_max 1.817
_refine_diff_density_min -2.382
_refine_diff_density_rms 0.345
_refine_ls_extinction_method none
_refine_ls_goodness_of_fit_all 0.959
_refine_ls_goodness_of_fit_obs 1.074
_refine_ls_matrix_type full
_refine_ls_number_parameters 226
_refine_ls_number_reflns 4526
_refine_ls_number_restraints 0
_refine_ls_restrained_S_all 1.066
_refine_ls_restrained_S_obs 1.074
_refine_ls_R_factor_all 0.1254
_refine_ls_R_factor_obs 0.0486
_refine_ls_shift/esd_max 0.001
_refine_ls_shift/esd_mean 0.000
_refine_ls_structure_factor_coef Fsqd
_refine_ls_weighting_details 'w=1/[\s^2^(Fo^2^)+(0.0583P)^2^+0.0000P] where P=(Fo^2^+2Fc^2^)/3'
_refine_ls_weighting_scheme calc
_refine_ls_wR_factor_all 0.1650
_refine_ls_wR_factor_obs 0.1127
_reflns_number_observed 3001
_reflns_number_total 6818
_reflns_observed_criterion >2sigma(I)
_cod_data_source_file ic010867d_8.cif
_cod_data_source_block compound8
_cod_depositor_comments
;
The following automatic conversions were performed:

'_exptl_absorpt_correction_type' value 'multiscan' changed to
'multi-scan' according to the built-in table from CIF Core dictionary
named 'cif_core.dic' version 2.4.1 from 2010-06-29.

Automatic conversion script
Id: cif_fix_values 1646 2011-03-28 12:23:43Z adriana 

The following automatic conversions were performed:

'_refine_ls_weighting_scheme' value 'calc
w=1/[\s^2^(Fo^2^)+(0.0583P)^2^+0.0000P] where P=(Fo^2^+2Fc^2^)/3' was
changed to 'calc'. New tag '_refine_ls_weighting_details' was
created. The value of the new tag was set to
'w=1/[\s^2^(Fo^2^)+(0.0583P)^2^+0.0000P] where P=(Fo^2^+2Fc^2^)/3'.

Automatic conversion script
Id: cif_fix_values 3143 2015-03-26 13:38:13Z robertas 
;
_cod_database_code 4320804

loop_
_symmetry_equiv_pos_as_xyz
'x, y, z'
'-x+1/2, y+1/2, -z+1/2'
'-x, -y, -z'
'x-1/2, -y-1/2, z-1/2'

loop_
_atom_site_aniso_label
_atom_site_aniso_U_11
_atom_site_aniso_U_22
_atom_site_aniso_U_33
_atom_site_aniso_U_23
_atom_site_aniso_U_13
_atom_site_aniso_U_12
Os1 0.0097(5) 0.0107(5) 0.0136(6) 0.0004(4) -0.0026(4) -0.0006(4)
Os2 0.0090(6) 0.0114(5) 0.0146(6) 0.0005(5) -0.0026(4) 0.0004(4)
Os3 0.0110(6) 0.0112(5) 0.0123(6) 0.0005(4) -0.0029(4) 0.0000(4)
Re1 0.0097(5) 0.0107(5) 0.0136(6) 0.0004(4) -0.0026(4) -0.0006(4)
Re2 0.0090(6) 0.0114(5) 0.0146(6) 0.0005(5) -0.0026(4) 0.0004(4)
Re3 0.0110(6) 0.0112(5) 0.0123(6) 0.0005(4) -0.0029(4) 0.0000(4)
Se1 0.0121(14) 0.0188(13) 0.0175(14) 0.0006(12) 0.0000(11) 0.0001(10)
Se2 0.0140(14) 0.0150(12) 0.0157(14) -0.0001(11) -0.0046(11) -0.0005(10)
Se3 0.0145(14) 0.0140(12) 0.0184(14) -0.0017(11) -0.0009(11) 0.0021(10)
Se4 0.0158(14) 0.0144(12) 0.0182(15) 0.0031(11) -0.0021(11) 0.0018(10)
P1 0.016(4) 0.014(3) 0.023(4) -0.002(3) 0.003(3) -0.006(3)
P2 0.013(4) 0.025(4) 0.022(4) -0.006(3) -0.002(3) 0.003(3)
P3 0.018(4) 0.027(4) 0.015(4) -0.004(3) -0.001(3) -0.004(3)
I1 0.0488(13) 0.0479(12) 0.0529(14) 0.0129(11) 0.0017(11) 0.0180(10)
I2 0.0396(12) 0.0357(10) 0.0375(12) 0.0101(10) -0.0117(9) -0.0031(9)
I3 0.0592(14) 0.0628(13) 0.0343(12) -0.0026(11) 0.0016(10) -0.0211(11)
I4 0.0487(13) 0.0317(11) 0.0588(15) 0.0052(11) -0.0004(11) 0.0008(9)
I5 0.0410(12) 0.0263(10) 0.0545(14) -0.0050(10) 0.0082(10) 0.0057(8)
I6 0.096(2) 0.069(2) 0.058(2) -0.0015(14) 0.0231(14) 0.0276(14)

loop_
_atom_site_label
_atom_site_type_symbol
_atom_site_fract_x
_atom_site_fract_y
_atom_site_fract_z
_atom_site_U_iso_or_equiv
_atom_site_thermal_displace_type
_atom_site_occupancy
_atom_site_calc_flag
_atom_site_refinement_flags
_atom_site_disorder_group
Os1 Os 0.46007(5) 0.87892(6) 0.01037(5) 0.0115(3) Uani 0.33 d P .
Os2 Os 0.39456(5) 1.04617(6) -0.00568(6) 0.0119(3) Uani 0.33 d P .
Os3 Os 0.50672(5) 1.01386(6) 0.10776(5) 0.0117(3) Uani 0.33 d P .
Re1 Re 0.46007(5) 0.87892(6) 0.01037(5) 0.0115(3) Uani 0.67 d P .
Re2 Re 0.39456(5) 1.04617(6) -0.00568(6) 0.0119(3) Uani 0.67 d P .
Re3 Re 0.50672(5) 1.01386(6) 0.10776(5) 0.0117(3) Uani 0.67 d P .
Se1 Se 0.36861(13) 0.94287(15) 0.10694(14) 0.0162(6) Uani 1 d . .
Se2 Se 0.35588(13) 0.91559(15) -0.09828(13) 0.0152(6) Uani 1 d . .
Se3 Se 0.55609(13) 0.82805(15) -0.08595(14) 0.0157(6) Uani 1 d . .
Se4 Se 0.56907(13) 0.85314(15) 0.11633(13) 0.0163(6) Uani 1 d . .
P1 P 0.3993(4) 0.7212(4) 0.0246(4) 0.017(2) Uani 1 d . .
P2 P 0.2525(4) 1.0995(4) -0.0091(4) 0.020(2) Uani 1 d . .
P3 P 0.5163(4) 1.0268(4) 0.2509(4) 0.020(2) Uani 1 d . .
C1 C 0.4145(16) 0.6395(17) -0.0532(15) 0.038(7) Uiso 1 d . .
H1A H 0.4692(16) 0.6467(17) -0.0688(15) 0.045 Uiso 1 calc R .
H1B H 0.4094(16) 0.5765(17) -0.0336(15) 0.045 Uiso 1 calc R .
C2 C 0.3567(16) 0.6510(18) -0.1229(16) 0.046(8) Uiso 1 d . .
H2A H 0.3608(74) 0.5982(61) -0.1565(49) 0.069 Uiso 1 calc R .
H2B H 0.3697(65) 0.7069(67) -0.1499(56) 0.069 Uiso 1 calc R .
H2C H 0.3025(19) 0.6553(115) -0.1071(17) 0.069 Uiso 1 calc R .
C3 C 0.4390(14) 0.6546(15) 0.1075(13) 0.024(6) Uiso 1 d . .
H3A H 0.4181(14) 0.5914(15) 0.1029(13) 0.028 Uiso 1 calc R .
H3B H 0.4974(14) 0.6513(15) 0.1068(13) 0.028 Uiso 1 calc R .
C4 C 0.4179(14) 0.6949(15) 0.1857(14) 0.029(6) Uiso 1 d . .
H4A H 0.4454(63) 0.7532(47) 0.1947(37) 0.043 Uiso 1 calc R .
H4B H 0.4345(73) 0.6519(44) 0.2263(16) 0.043 Uiso 1 calc R .
H4C H 0.3605(17) 0.7047(86) 0.1850(30) 0.043 Uiso 1 calc R .
C5 C 0.2875(13) 0.7251(14) 0.0306(14) 0.020(6) Uiso 1 d . .
H5A H 0.2758(13) 0.7710(14) 0.0694(14) 0.024 Uiso 1 calc R .
H5B H 0.2632(13) 0.7472(14) -0.0187(14) 0.024 Uiso 1 calc R .
C6 C 0.2467(14) 0.6366(14) 0.0496(14) 0.028(6) Uiso 1 d . .
H6A H 0.1891(14) 0.6452(32) 0.0439(82) 0.042 Uiso 1 calc R .
H6B H 0.2627(69) 0.6192(54) 0.1020(30) 0.042 Uiso 1 calc R .
H6C H 0.2620(69) 0.5883(28) 0.0151(55) 0.042 Uiso 1 calc R .
C7 C 0.1820(13) 1.0006(15) -0.0108(14) 0.020(6) Uiso 1 d . .
H7A H 0.1913(13) 0.9629(15) -0.0557(14) 0.025 Uiso 1 calc R .
H7B H 0.1962(13) 0.9627(15) 0.0346(14) 0.025 Uiso 1 calc R .
C8 C 0.0962(14) 1.0200(16) -0.0125(15) 0.036(7) Uiso 1 d . .
H8A H 0.0839(20) 1.0484(96) 0.0354(38) 0.054 Uiso 1 calc R .
H8B H 0.0664(14) 0.9628(21) -0.0197(88) 0.054 Uiso 1 calc R .
H8C H 0.0813(22) 1.0618(85) -0.0546(56) 0.054 Uiso 1 calc R .
C9 C 0.2251(14) 1.1738(15) 0.0686(13) 0.026(6) Uiso 1 d . .
H9A H 0.2555(14) 1.2314(15) 0.0658(13) 0.031 Uiso 1 calc R .
H9B H 0.1683(14) 1.1896(15) 0.0591(13) 0.031 Uiso 1 calc R .
C10 C 0.2376(14) 1.1372(16) 0.1515(14) 0.030(7) Uiso 1 d . .
H10A H 0.2147(74) 1.0758(41) 0.1542(22) 0.045 Uiso 1 calc R .
H10B H 0.2116(70) 1.1782(54) 0.1858(18) 0.045 Uiso 1 calc R .
H10C H 0.2946(15) 1.1345(90) 0.1666(31) 0.045 Uiso 1 calc R .
C11 C 0.2167(14) 1.1700(15) -0.0931(13) 0.024(6) Uiso 1 d . .
H11A H 0.1628(14) 1.1930(15) -0.0853(13) 0.029 Uiso 1 calc R .
H11B H 0.2521(14) 1.2235(15) -0.0967(13) 0.029 Uiso 1 calc R .
C12 C 0.2141(15) 1.1166(17) -0.1686(15) 0.039(7) Uiso 1 d . .
H12A H 0.2664(28) 1.0902(91) -0.1752(45) 0.059 Uiso 1 calc R .
H12B H 0.1995(92) 1.1582(28) -0.2108(16) 0.059 Uiso 1 calc R .
H12C H 0.1747(67) 1.0676(69) -0.1678(37) 0.059 Uiso 1 calc R .
C13 C 0.6199(14) 0.9999(16) 0.2914(14) 0.029(6) Uiso 1 d . .
H13A H 0.6308(14) 0.9344(16) 0.2826(14) 0.035 Uiso 1 calc R .
H13B H 0.6580(14) 1.0359(16) 0.2637(14) 0.035 Uiso 1 calc R .
C14 C 0.6353(15) 1.0206(17) 0.3800(15) 0.038(7) Uiso 1 d . .
H14A H 0.6264(91) 1.0857(26) 0.3893(18) 0.057 Uiso 1 calc R .
H14B H 0.6901(30) 1.0047(99) 0.3968(23) 0.057 Uiso 1 calc R .
H14C H 0.5988(63) 0.9841(81) 0.4083(16) 0.057 Uiso 1 calc R .
C15 C 0.4914(14) 1.1376(15) 0.2888(15) 0.028(7) Uiso 1 d . .
H15A H 0.4377(14) 1.1553(15) 0.2678(15) 0.034 Uiso 1 calc R .
H15B H 0.4903(14) 1.1329(15) 0.3445(15) 0.034 Uiso 1 calc R .
C16 C 0.5526(14) 1.2149(16) 0.2693(15) 0.033(7) Uiso 1 d . .
H16A H 0.5424(60) 1.2703(38) 0.2982(66) 0.049 Uiso 1 calc R .
H16B H 0.5464(63) 1.2286(73) 0.2149(20) 0.049 Uiso 1 calc R .
H16C H 0.6068(15) 1.1936(44) 0.2827(82) 0.049 Uiso 1 calc R .
C17 C 0.4546(15) 0.9475(17) 0.2981(15) 0.034(7) Uiso 1 d . .
H17A H 0.4513(15) 0.8912(17) 0.2669(15) 0.040 Uiso 1 calc R .
H17B H 0.4839(15) 0.9311(17) 0.3468(15) 0.040 Uiso 1 calc R .
C18 C 0.3678(17) 0.9716(19) 0.3167(18) 0.059(9) Uiso 1 d . .
H18A H 0.3692(18) 1.0077(110) 0.3634(61) 0.089 Uiso 1 calc R .
H18B H 0.3381(36) 0.9150(19) 0.3234(104) 0.089 Uiso 1 calc R .
H18C H 0.3419(40) 1.0069(110) 0.2748(52) 0.089 Uiso 1 calc R .
I1 I 0.67609(12) 0.64700(13) 0.23673(12) 0.0500(6) Uani 1 d . .
I2 I 0.59320(11) 0.72016(12) 0.36614(11) 0.0383(5) Uani 1 d . .
I3 I 0.50189(13) 0.79196(14) 0.49136(12) 0.0522(6) Uani 1 d . .
I4 I 0.35174(12) 0.38626(12) -0.00867(12) 0.0466(6) Uani 1 d . .
I5 I 0.35539(11) 0.38688(11) 0.16210(12) 0.0404(5) Uani 1 d . .
I6 I 0.3556(2) 0.3611(2) 0.32647(14) 0.0735(8) Uani 1 d . .

loop_
_atom_type_symbol
_atom_type_description
_atom_type_scat_dispersion_real
_atom_type_scat_dispersion_imag
_atom_type_scat_source
C C 0.0033 0.0016 'International Tables Vol C Tables 4.2.6.8 and 6.1.1.4'
H H 0.0000 0.0000 'International Tables Vol C Tables 4.2.6.8 and 6.1.1.4'
N N 0.0061 0.0033 'International Tables Vol C Tables 4.2.6.8 and 6.1.1.4'
O O 0.0106 0.0060 'International Tables Vol C Tables 4.2.6.8 and 6.1.1.4'
P P 0.1023 0.0942 'International Tables Vol C Tables 4.2.6.8 and 6.1.1.4'
Cl Cl 0.1484 0.1585 'International Tables Vol C Tables 4.2.6.8 and 6.1.1.4'
Se Se -0.0929 2.2259 'International Tables Vol C Tables 4.2.6.8 and 6.1.1.4'
Re Re -1.0185 7.2310 'International Tables Vol C Tables 4.2.6.8 and 6.1.1.4'
Os Os -1.2165 7.6030 'International Tables Vol C Tables 4.2.6.8 and 6.1.1.4'
I I -0.4742 1.8119 'International Tables Vol C Tables 4.2.6.8 and 6.1.1.4'

loop_
_geom_angle_atom_site_label_1
_geom_angle_atom_site_label_2
_geom_angle_atom_site_label_3
_geom_angle
_geom_angle_site_symmetry_1
_geom_angle_site_symmetry_3
_geom_angle_publ_flag
P1 Os1 Se3 94.7(2) . . ?
P1 Os1 Se4 93.92(15) . . ?
Se3 Os1 Se4 89.22(8) . . ?
P1 Os1 Se1 89.9(2) . . ?
Se3 Os1 Se1 175.38(8) . . ?
Se4 Os1 Se1 90.19(8) . . ?
P1 Os1 Se2 90.20(15) . . ?
Se3 Os1 Se2 89.81(8) . . ?
Se4 Os1 Se2 175.83(8) . . ?
Se1 Os1 Se2 90.45(8) . . ?
P1 Os1 Os2 131.95(15) . . ?
Se3 Os1 Os2 118.18(7) . . ?
Se4 Os1 Os2 118.68(6) . . ?
Se1 Os1 Os2 58.32(6) . . ?
Se2 Os1 Os2 58.44(6) . . ?
P1 Os1 Re2 131.95(15) . . ?
Se3 Os1 Re2 118.18(7) . . ?
Se4 Os1 Re2 118.68(6) . . ?
Se1 Os1 Re2 58.32(6) . . ?
Se2 Os1 Re2 58.44(6) . . ?
Os2 Os1 Re2 0.00(5) . . ?
P1 Os1 Re2 138.27(15) . 3_675 ?
Se3 Os1 Re2 58.11(6) . 3_675 ?
Se4 Os1 Re2 58.23(6) . 3_675 ?
Se1 Os1 Re2 117.88(6) . 3_675 ?
Se2 Os1 Re2 117.96(7) . 3_675 ?
Os2 Os1 Re2 89.78(4) . 3_675 ?
Re2 Os1 Re2 89.78(4) . 3_675 ?
P1 Os1 Os2 138.27(15) . 3_675 ?
Se3 Os1 Os2 58.11(6) . 3_675 ?
Se4 Os1 Os2 58.23(6) . 3_675 ?
Se1 Os1 Os2 117.88(6) . 3_675 ?
Se2 Os1 Os2 117.96(7) . 3_675 ?
Os2 Os1 Os2 89.78(4) . 3_675 ?
Re2 Os1 Os2 89.78(4) . 3_675 ?
Re2 Os1 Os2 0.00(5) 3_675 3_675 ?
P1 Os1 Os3 134.5(2) . . ?
Se3 Os1 Os3 117.99(6) . . ?
Se4 Os1 Os3 58.63(6) . . ?
Se1 Os1 Os3 58.01(6) . . ?
Se2 Os1 Os3 118.49(6) . . ?
Os2 Os1 Os3 60.07(3) . . ?
Re2 Os1 Os3 60.07(3) . . ?
Re2 Os1 Os3 59.88(3) 3_675 . ?
Os2 Os1 Os3 59.88(3) 3_675 . ?
P1 Os1 Re3 134.5(2) . . ?
Se3 Os1 Re3 117.99(6) . . ?
Se4 Os1 Re3 58.63(6) . . ?
Se1 Os1 Re3 58.01(6) . . ?
Se2 Os1 Re3 118.49(6) . . ?
Os2 Os1 Re3 60.07(3) . . ?
Re2 Os1 Re3 60.07(3) . . ?
Re2 Os1 Re3 59.88(3) 3_675 . ?
Os2 Os1 Re3 59.88(3) 3_675 . ?
Os3 Os1 Re3 0.00(5) . . ?
P1 Os1 Re3 135.2(2) . 3_675 ?
Se3 Os1 Re3 58.31(6) . 3_675 ?
Se4 Os1 Re3 118.18(7) . 3_675 ?
Se1 Os1 Re3 118.19(6) . 3_675 ?
Se2 Os1 Re3 58.02(6) . 3_675 ?
Os2 Os1 Re3 59.89(3) . 3_675 ?
Re2 Os1 Re3 59.89(3) . 3_675 ?
Re2 Os1 Re3 59.95(3) 3_675 3_675 ?
Os2 Os1 Re3 59.95(3) 3_675 3_675 ?
Os3 Os1 Re3 90.05(4) . 3_675 ?
Re3 Os1 Re3 90.05(4) . 3_675 ?
P2 Os2 Se3 93.4(2) . 3_675 ?
P2 Os2 Se4 94.9(2) . 3_675 ?
Se3 Os2 Se4 89.11(8) 3_675 3_675 ?
P2 Os2 Se1 89.1(2) . . ?
Se3 Os2 Se1 89.92(8) 3_675 . ?
Se4 Os2 Se1 175.95(8) 3_675 . ?
P2 Os2 Se2 91.0(2) . . ?
Se3 Os2 Se2 175.64(8) 3_675 . ?
Se4 Os2 Se2 90.29(8) 3_675 . ?
Se1 Os2 Se2 90.37(8) . . ?
P2 Os2 Re1 131.87(15) . . ?
Se3 Os2 Re1 118.42(6) 3_675 . ?
Se4 Os2 Re1 118.92(7) 3_675 . ?
Se1 Os2 Re1 58.31(6) . . ?
Se2 Os2 Re1 58.32(5) . . ?
P2 Os2 Os1 131.87(15) . . ?
Se3 Os2 Os1 118.42(6) 3_675 . ?
Se4 Os2 Os1 118.92(7) 3_675 . ?
Se1 Os2 Os1 58.31(6) . . ?
Se2 Os2 Os1 58.32(5) . . ?
Re1 Os2 Os1 0.00(5) . . ?
P2 Os2 Re3 136.1(2) . 3_675 ?
Se3 Os2 Re3 118.09(7) 3_675 3_675 ?
Se4 Os2 Re3 58.68(6) 3_675 3_675 ?
Se1 Os2 Re3 118.55(6) . 3_675 ?
Se2 Os2 Re3 58.11(6) . 3_675 ?
Re1 Os2 Re3 60.26(3) . 3_675 ?
Os1 Os2 Re3 60.26(3) . 3_675 ?
P2 Os2 Os3 136.1(2) . 3_675 ?
Se3 Os2 Os3 118.09(7) 3_675 3_675 ?
Se4 Os2 Os3 58.68(6) 3_675 3_675 ?
Se1 Os2 Os3 118.55(6) . 3_675 ?
Se2 Os2 Os3 58.11(6) . 3_675 ?
Re1 Os2 Os3 60.26(3) . 3_675 ?
Os1 Os2 Os3 60.26(3) . 3_675 ?
Re3 Os2 Os3 0.00(5) 3_675 3_675 ?
P2 Os2 Os1 137.88(15) . 3_675 ?
Se3 Os2 Os1 58.01(6) 3_675 3_675 ?
Se4 Os2 Os1 58.15(6) 3_675 3_675 ?
Se1 Os2 Os1 118.14(6) . 3_675 ?
Se2 Os2 Os1 118.19(7) . 3_675 ?
Re1 Os2 Os1 90.22(4) . 3_675 ?
Os1 Os2 Os1 90.22(4) . 3_675 ?
Re3 Os2 Os1 60.09(3) 3_675 3_675 ?
Os3 Os2 Os1 60.09(3) 3_675 3_675 ?
P2 Os2 Re1 137.88(15) . 3_675 ?
Se3 Os2 Re1 58.01(6) 3_675 3_675 ?
Se4 Os2 Re1 58.15(6) 3_675 3_675 ?
Se1 Os2 Re1 118.14(6) . 3_675 ?
Se2 Os2 Re1 118.19(7) . 3_675 ?
Re1 Os2 Re1 90.22(4) . 3_675 ?
Os1 Os2 Re1 90.22(4) . 3_675 ?
Re3 Os2 Re1 60.09(3) 3_675 3_675 ?
Os3 Os2 Re1 60.09(3) 3_675 3_675 ?
Os1 Os2 Re1 0.00(5) 3_675 3_675 ?
P2 Os2 Re3 133.5(2) . . ?
Se3 Os2 Re3 58.35(6) 3_675 . ?
Se4 Os2 Re3 118.28(6) 3_675 . ?
Se1 Os2 Re3 58.02(6) . . ?
Se2 Os2 Re3 118.39(6) . . ?
Re1 Os2 Re3 60.09(3) . . ?
Os1 Os2 Re3 60.09(3) . . ?
Re3 Os2 Re3 90.28(4) 3_675 . ?
Os3 Os2 Re3 90.28(4) 3_675 . ?
Os1 Os2 Re3 60.13(3) 3_675 . ?
Re1 Os2 Re3 60.13(3) 3_675 . ?
P3 Os3 Se1 91.6(2) . . ?
P3 Os3 Se2 92.5(2) . 3_675 ?
Se1 Os3 Se2 175.93(9) . 3_675 ?
P3 Os3 Se3 94.5(2) . 3_675 ?
Se1 Os3 Se3 89.87(8) . 3_675 ?
Se2 Os3 Se3 89.67(8) 3_675 3_675 ?
P3 Os3 Se4 90.80(15) . . ?
Se1 Os3 Se4 89.94(8) . . ?
Se2 Os3 Se4 90.15(8) 3_675 . ?
Se3 Os3 Se4 174.73(9) 3_675 . ?
P3 Os3 Re2 134.20(15) . 3_675 ?
Se1 Os3 Re2 118.32(7) . 3_675 ?
Se2 Os3 Re2 58.51(6) 3_675 3_675 ?
Se3 Os3 Re2 117.63(7) 3_675 3_675 ?
Se4 Os3 Re2 58.06(6) . 3_675 ?
P3 Os3 Os2 134.20(15) . 3_675 ?
Se1 Os3 Os2 118.32(7) . 3_675 ?
Se2 Os3 Os2 58.51(6) 3_675 3_675 ?
Se3 Os3 Os2 117.63(7) 3_675 3_675 ?
Se4 Os3 Os2 58.06(6) . 3_675 ?
Re2 Os3 Os2 0.00(5) 3_675 3_675 ?
P3 Os3 Re2 136.03(15) . . ?
Se1 Os3 Re2 58.33(6) . . ?
Se2 Os3 Re2 118.19(6) 3_675 . ?
Se3 Os3 Re2 57.94(6) 3_675 . ?
Se4 Os3 Re2 117.75(6) . . ?
Re2 Os3 Re2 89.72(4) 3_675 . ?
Os2 Os3 Re2 89.72(4) 3_675 . ?
P3 Os3 Os2 136.03(15) . . ?
Se1 Os3 Os2 58.33(6) . . ?
Se2 Os3 Os2 118.19(6) 3_675 . ?
Se3 Os3 Os2 57.94(6) 3_675 . ?
Se4 Os3 Os2 117.75(6) . . ?
Re2 Os3 Os2 89.72(4) 3_675 . ?
Os2 Os3 Os2 89.72(4) 3_675 . ?
Re2 Os3 Os2 0.00(5) . . ?
P3 Os3 Re1 133.39(14) . . ?
Se1 Os3 Re1 58.32(6) . . ?
Se2 Os3 Re1 118.52(7) 3_675 . ?
Se3 Os3 Re1 117.76(6) 3_675 . ?
Se4 Os3 Re1 57.93(6) . . ?
Re2 Os3 Re1 60.03(3) 3_675 . ?
Os2 Os3 Re1 60.03(3) 3_675 . ?
Re2 Os3 Re1 59.84(3) . . ?
Os2 Os3 Re1 59.84(3) . . ?
P3 Os3 Os1 133.39(14) . . ?
Se1 Os3 Os1 58.32(6) . . ?
Se2 Os3 Os1 118.52(7) 3_675 . ?
Se3 Os3 Os1 117.76(6) 3_675 . ?
Se4 Os3 Os1 57.93(6) . . ?
Re2 Os3 Os1 60.03(3) 3_675 . ?
Os2 Os3 Os1 60.03(3) 3_675 . ?
Re2 Os3 Os1 59.84(3) . . ?
Os2 Os3 Os1 59.84(3) . . ?
Re1 Os3 Os1 0.00(5) . . ?
P3 Os3 Os1 136.65(14) . 3_675 ?
Se1 Os3 Os1 118.23(6) . 3_675 ?
Se2 Os3 Os1 58.29(6) 3_675 3_675 ?
Se3 Os3 Os1 57.81(6) 3_675 3_675 ?
Se4 Os3 Os1 117.88(7) . 3_675 ?
Re2 Os3 Os1 59.85(3) 3_675 3_675 ?
Os2 Os3 Os1 59.85(3) 3_675 3_675 ?
Re2 Os3 Os1 59.91(3) . 3_675 ?
Os2 Os3 Os1 59.91(3) . 3_675 ?
Re1 Os3 Os1 89.95(4) . 3_675 ?
Os1 Os3 Os1 89.95(4) . 3_675 ?
P1 Re1 Se3 94.7(2) . . ?
P1 Re1 Se4 93.92(15) . . ?
Se3 Re1 Se4 89.22(8) . . ?
P1 Re1 Se1 89.9(2) . . ?
Se3 Re1 Se1 175.38(8) . . ?
Se4 Re1 Se1 90.19(8) . . ?
P1 Re1 Se2 90.20(15) . . ?
Se3 Re1 Se2 89.81(8) . . ?
Se4 Re1 Se2 175.83(8) . . ?
Se1 Re1 Se2 90.45(8) . . ?
P1 Re1 Os2 131.95(15) . . ?
Se3 Re1 Os2 118.18(7) . . ?
Se4 Re1 Os2 118.68(6) . . ?
Se1 Re1 Os2 58.32(6) . . ?
Se2 Re1 Os2 58.44(6) . . ?
P1 Re1 Re2 131.95(15) . . ?
Se3 Re1 Re2 118.18(7) . . ?
Se4 Re1 Re2 118.68(6) . . ?
Se1 Re1 Re2 58.32(6) . . ?
Se2 Re1 Re2 58.44(6) . . ?
Os2 Re1 Re2 0.00(5) . . ?
P1 Re1 Re2 138.27(15) . 3_675 ?
Se3 Re1 Re2 58.11(6) . 3_675 ?
Se4 Re1 Re2 58.23(6) . 3_675 ?
Se1 Re1 Re2 117.88(6) . 3_675 ?
Se2 Re1 Re2 117.96(7) . 3_675 ?
Os2 Re1 Re2 89.78(4) . 3_675 ?
Re2 Re1 Re2 89.78(4) . 3_675 ?
P1 Re1 Os2 138.27(15) . 3_675 ?
Se3 Re1 Os2 58.11(6) . 3_675 ?
Se4 Re1 Os2 58.23(6) . 3_675 ?
Se1 Re1 Os2 117.88(6) . 3_675 ?
Se2 Re1 Os2 117.96(7) . 3_675 ?
Os2 Re1 Os2 89.78(4) . 3_675 ?
Re2 Re1 Os2 89.78(4) . 3_675 ?
Re2 Re1 Os2 0.00(5) 3_675 3_675 ?
P1 Re1 Os3 134.5(2) . . ?
Se3 Re1 Os3 117.99(6) . . ?
Se4 Re1 Os3 58.63(6) . . ?
Se1 Re1 Os3 58.01(6) . . ?
Se2 Re1 Os3 118.49(6) . . ?
Os2 Re1 Os3 60.07(3) . . ?
Re2 Re1 Os3 60.07(3) . . ?
Re2 Re1 Os3 59.88(3) 3_675 . ?
Os2 Re1 Os3 59.88(3) 3_675 . ?
P1 Re1 Re3 134.5(2) . . ?
Se3 Re1 Re3 117.99(6) . . ?
Se4 Re1 Re3 58.63(6) . . ?
Se1 Re1 Re3 58.01(6) . . ?
Se2 Re1 Re3 118.49(6) . . ?
Os2 Re1 Re3 60.07(3) . . ?
Re2 Re1 Re3 60.07(3) . . ?
Re2 Re1 Re3 59.88(3) 3_675 . ?
Os2 Re1 Re3 59.88(3) 3_675 . ?
Os3 Re1 Re3 0.00(5) . . ?
P1 Re1 Re3 135.2(2) . 3_675 ?
Se3 Re1 Re3 58.31(6) . 3_675 ?
Se4 Re1 Re3 118.18(7) . 3_675 ?
Se1 Re1 Re3 118.19(6) . 3_675 ?
Se2 Re1 Re3 58.02(6) . 3_675 ?
Os2 Re1 Re3 59.89(3) . 3_675 ?
Re2 Re1 Re3 59.89(3) . 3_675 ?
Re2 Re1 Re3 59.95(3) 3_675 3_675 ?
Os2 Re1 Re3 59.95(3) 3_675 3_675 ?
Os3 Re1 Re3 90.05(4) . 3_675 ?
Re3 Re1 Re3 90.05(4) . 3_675 ?
P2 Re2 Se3 93.4(2) . 3_675 ?
P2 Re2 Se4 94.9(2) . 3_675 ?
Se3 Re2 Se4 89.11(8) 3_675 3_675 ?
P2 Re2 Se1 89.1(2) . . ?
Se3 Re2 Se1 89.92(8) 3_675 . ?
Se4 Re2 Se1 175.95(8) 3_675 . ?
P2 Re2 Se2 91.0(2) . . ?
Se3 Re2 Se2 175.64(8) 3_675 . ?
Se4 Re2 Se2 90.29(8) 3_675 . ?
Se1 Re2 Se2 90.37(8) . . ?
P2 Re2 Re1 131.87(15) . . ?
Se3 Re2 Re1 118.42(6) 3_675 . ?
Se4 Re2 Re1 118.92(7) 3_675 . ?
Se1 Re2 Re1 58.31(6) . . ?
Se2 Re2 Re1 58.32(5) . . ?
P2 Re2 Os1 131.87(15) . . ?
Se3 Re2 Os1 118.42(6) 3_675 . ?
Se4 Re2 Os1 118.92(7) 3_675 . ?
Se1 Re2 Os1 58.31(6) . . ?
Se2 Re2 Os1 58.32(5) . . ?
Re1 Re2 Os1 0.00(5) . . ?
P2 Re2 Re3 136.1(2) . 3_675 ?
Se3 Re2 Re3 118.09(7) 3_675 3_675 ?
Se4 Re2 Re3 58.68(6) 3_675 3_675 ?
Se1 Re2 Re3 118.55(6) . 3_675 ?
Se2 Re2 Re3 58.11(6) . 3_675 ?
Re1 Re2 Re3 60.26(3) . 3_675 ?
Os1 Re2 Re3 60.26(3) . 3_675 ?
P2 Re2 Os3 136.1(2) . 3_675 ?
Se3 Re2 Os3 118.09(7) 3_675 3_675 ?
Se4 Re2 Os3 58.68(6) 3_675 3_675 ?
Se1 Re2 Os3 118.55(6) . 3_675 ?
Se2 Re2 Os3 58.11(6) . 3_675 ?
Re1 Re2 Os3 60.26(3) . 3_675 ?
Os1 Re2 Os3 60.26(3) . 3_675 ?
Re3 Re2 Os3 0.00(5) 3_675 3_675 ?
P2 Re2 Os1 137.88(15) . 3_675 ?
Se3 Re2 Os1 58.01(6) 3_675 3_675 ?
Se4 Re2 Os1 58.15(6) 3_675 3_675 ?
Se1 Re2 Os1 118.14(6) . 3_675 ?
Se2 Re2 Os1 118.19(7) . 3_675 ?
Re1 Re2 Os1 90.22(4) . 3_675 ?
Os1 Re2 Os1 90.22(4) . 3_675 ?
Re3 Re2 Os1 60.09(3) 3_675 3_675 ?
Os3 Re2 Os1 60.09(3) 3_675 3_675 ?
P2 Re2 Re1 137.88(15) . 3_675 ?
Se3 Re2 Re1 58.01(6) 3_675 3_675 ?
Se4 Re2 Re1 58.15(6) 3_675 3_675 ?
Se1 Re2 Re1 118.14(6) . 3_675 ?
Se2 Re2 Re1 118.19(7) . 3_675 ?
Re1 Re2 Re1 90.22(4) . 3_675 ?
Os1 Re2 Re1 90.22(4) . 3_675 ?
Re3 Re2 Re1 60.09(3) 3_675 3_675 ?
Os3 Re2 Re1 60.09(3) 3_675 3_675 ?
Os1 Re2 Re1 0.00(5) 3_675 3_675 ?
P2 Re2 Re3 133.5(2) . . ?
Se3 Re2 Re3 58.35(6) 3_675 . ?
Se4 Re2 Re3 118.28(6) 3_675 . ?
Se1 Re2 Re3 58.02(6) . . ?
Se2 Re2 Re3 118.39(6) . . ?
Re1 Re2 Re3 60.09(3) . . ?
Os1 Re2 Re3 60.09(3) . . ?
Re3 Re2 Re3 90.28(4) 3_675 . ?
Os3 Re2 Re3 90.28(4) 3_675 . ?
Os1 Re2 Re3 60.13(3) 3_675 . ?
Re1 Re2 Re3 60.13(3) 3_675 . ?
P3 Re3 Se1 91.6(2) . . ?
P3 Re3 Se2 92.5(2) . 3_675 ?
Se1 Re3 Se2 175.93(9) . 3_675 ?
P3 Re3 Se3 94.5(2) . 3_675 ?
Se1 Re3 Se3 89.87(8) . 3_675 ?
Se2 Re3 Se3 89.67(8) 3_675 3_675 ?
P3 Re3 Se4 90.80(15) . . ?
Se1 Re3 Se4 89.94(8) . . ?
Se2 Re3 Se4 90.15(8) 3_675 . ?
Se3 Re3 Se4 174.73(9) 3_675 . ?
P3 Re3 Re2 134.20(15) . 3_675 ?
Se1 Re3 Re2 118.32(7) . 3_675 ?
Se2 Re3 Re2 58.51(6) 3_675 3_675 ?
Se3 Re3 Re2 117.63(7) 3_675 3_675 ?
Se4 Re3 Re2 58.06(6) . 3_675 ?
P3 Re3 Os2 134.20(15) . 3_675 ?
Se1 Re3 Os2 118.32(7) . 3_675 ?
Se2 Re3 Os2 58.51(6) 3_675 3_675 ?
Se3 Re3 Os2 117.63(7) 3_675 3_675 ?
Se4 Re3 Os2 58.06(6) . 3_675 ?
Re2 Re3 Os2 0.00(5) 3_675 3_675 ?
P3 Re3 Re2 136.03(15) . . ?
Se1 Re3 Re2 58.33(6) . . ?
Se2 Re3 Re2 118.19(6) 3_675 . ?
Se3 Re3 Re2 57.94(6) 3_675 . ?
Se4 Re3 Re2 117.75(6) . . ?
Re2 Re3 Re2 89.72(4) 3_675 . ?
Os2 Re3 Re2 89.72(4) 3_675 . ?
P3 Re3 Os2 136.03(15) . . ?
Se1 Re3 Os2 58.33(6) . . ?
Se2 Re3 Os2 118.19(6) 3_675 . ?
Se3 Re3 Os2 57.94(6) 3_675 . ?
Se4 Re3 Os2 117.75(6) . . ?
Re2 Re3 Os2 89.72(4) 3_675 . ?
Os2 Re3 Os2 89.72(4) 3_675 . ?
Re2 Re3 Os2 0.00(5) . . ?
P3 Re3 Re1 133.39(14) . . ?
Se1 Re3 Re1 58.32(6) . . ?
Se2 Re3 Re1 118.52(7) 3_675 . ?
Se3 Re3 Re1 117.76(6) 3_675 . ?
Se4 Re3 Re1 57.93(6) . . ?
Re2 Re3 Re1 60.03(3) 3_675 . ?
Os2 Re3 Re1 60.03(3) 3_675 . ?
Re2 Re3 Re1 59.84(3) . . ?
Os2 Re3 Re1 59.84(3) . . ?
P3 Re3 Os1 133.39(14) . . ?
Se1 Re3 Os1 58.32(6) . . ?
Se2 Re3 Os1 118.52(7) 3_675 . ?
Se3 Re3 Os1 117.76(6) 3_675 . ?
Se4 Re3 Os1 57.93(6) . . ?
Re2 Re3 Os1 60.03(3) 3_675 . ?
Os2 Re3 Os1 60.03(3) 3_675 . ?
Re2 Re3 Os1 59.84(3) . . ?
Os2 Re3 Os1 59.84(3) . . ?
Re1 Re3 Os1 0.00(5) . . ?
P3 Re3 Os1 136.65(14) . 3_675 ?
Se1 Re3 Os1 118.23(6) . 3_675 ?
Se2 Re3 Os1 58.29(6) 3_675 3_675 ?
Se3 Re3 Os1 57.81(6) 3_675 3_675 ?
Se4 Re3 Os1 117.88(7) . 3_675 ?
Re2 Re3 Os1 59.85(3) 3_675 3_675 ?
Os2 Re3 Os1 59.85(3) 3_675 3_675 ?
Re2 Re3 Os1 59.91(3) . 3_675 ?
Os2 Re3 Os1 59.91(3) . 3_675 ?
Re1 Re3 Os1 89.95(4) . 3_675 ?
Os1 Re3 Os1 89.95(4) . 3_675 ?
Re3 Se1 Os3 0.00(6) . . ?
Re3 Se1 Os1 63.67(6) . . ?
Os3 Se1 Os1 63.67(6) . . ?
Re3 Se1 Re1 63.67(6) . . ?
Os3 Se1 Re1 63.67(6) . . ?
Os1 Se1 Re1 0.00(5) . . ?
Re3 Se1 Os2 63.65(6) . . ?
Os3 Se1 Os2 63.65(6) . . ?
Os1 Se1 Os2 63.37(7) . . ?
Re1 Se1 Os2 63.37(7) . . ?
Re3 Se1 Re2 63.65(6) . . ?
Os3 Se1 Re2 63.65(6) . . ?
Os1 Se1 Re2 63.37(7) . . ?
Re1 Se1 Re2 63.37(7) . . ?
Os2 Se1 Re2 0.00(5) . . ?
Re3 Se2 Os3 0.00(6) 3_675 3_675 ?
Re3 Se2 Os1 63.69(6) 3_675 . ?
Os3 Se2 Os1 63.69(6) 3_675 . ?
Re3 Se2 Re1 63.69(6) 3_675 . ?
Os3 Se2 Re1 63.69(6) 3_675 . ?
Os1 Se2 Re1 0.00(5) . . ?
Re3 Se2 Re2 63.38(6) 3_675 . ?
Os3 Se2 Re2 63.38(6) 3_675 . ?
Os1 Se2 Re2 63.24(6) . . ?
Re1 Se2 Re2 63.24(6) . . ?
Re3 Se2 Os2 63.38(6) 3_675 . ?
Os3 Se2 Os2 63.38(6) 3_675 . ?
Os1 Se2 Os2 63.24(6) . . ?
Re1 Se2 Os2 63.24(6) . . ?
Re2 Se2 Os2 0.00(6) . . ?
Re1 Se3 Os1 0.00(5) . . ?
Re1 Se3 Re2 63.88(6) . 3_675 ?
Os1 Se3 Re2 63.88(6) . 3_675 ?
Re1 Se3 Os2 63.88(6) . 3_675 ?
Os1 Se3 Os2 63.88(6) . 3_675 ?
Re2 Se3 Os2 0.00(6) 3_675 3_675 ?
Re1 Se3 Re3 63.88(6) . 3_675 ?
Os1 Se3 Re3 63.88(6) . 3_675 ?
Re2 Se3 Re3 63.71(6) 3_675 3_675 ?
Os2 Se3 Re3 63.71(6) 3_675 3_675 ?
Re1 Se3 Os3 63.88(6) . 3_675 ?
Os1 Se3 Os3 63.88(6) . 3_675 ?
Re2 Se3 Os3 63.71(6) 3_675 3_675 ?
Os2 Se3 Os3 63.71(6) 3_675 3_675 ?
Re3 Se3 Os3 0.00(6) 3_675 3_675 ?
Re1 Se4 Os1 0.00(5) . . ?
Re1 Se4 Re2 63.63(6) . 3_675 ?
Os1 Se4 Re2 63.63(6) . 3_675 ?
Re1 Se4 Os2 63.63(6) . 3_675 ?
Os1 Se4 Os2 63.63(6) . 3_675 ?
Re2 Se4 Os2 0.00(5) 3_675 3_675 ?
Re1 Se4 Os3 63.43(6) . . ?
Os1 Se4 Os3 63.43(6) . . ?
Re2 Se4 Os3 63.26(6) 3_675 . ?
Os2 Se4 Os3 63.26(6) 3_675 . ?
Re1 Se4 Re3 63.43(6) . . ?
Os1 Se4 Re3 63.43(6) . . ?
Re2 Se4 Re3 63.26(6) 3_675 . ?
Os2 Se4 Re3 63.26(6) 3_675 . ?
Os3 Se4 Re3 0.00(5) . . ?
C3 P1 C1 100.8(11) . . ?
C3 P1 C5 106.0(11) . . ?
C1 P1 C5 104.6(11) . . ?
C3 P1 Re1 115.6(8) . . ?
C1 P1 Re1 115.7(9) . . ?
C5 P1 Re1 112.8(7) . . ?
C3 P1 Os1 115.6(8) . . ?
C1 P1 Os1 115.7(9) . . ?
C5 P1 Os1 112.8(7) . . ?
Re1 P1 Os1 0.00(6) . . ?
C9 P2 C11 100.5(10) . . ?
C9 P2 C7 105.8(11) . . ?
C11 P2 C7 104.2(10) . . ?
C9 P2 Re2 117.2(8) . . ?
C11 P2 Re2 116.2(8) . . ?
C7 P2 Re2 111.4(7) . . ?
C9 P2 Os2 117.2(8) . . ?
C11 P2 Os2 116.2(8) . . ?
C7 P2 Os2 111.4(7) . . ?
Re2 P2 Os2 0.00(6) . . ?
C17 P3 C15 104.3(12) . . ?
C17 P3 C13 104.0(11) . . ?
C15 P3 C13 106.3(11) . . ?
C17 P3 Os3 114.6(9) . . ?
C15 P3 Os3 115.9(9) . . ?
C13 P3 Os3 110.7(8) . . ?
C17 P3 Re3 114.6(9) . . ?
C15 P3 Re3 115.9(9) . . ?
C13 P3 Re3 110.7(8) . . ?
Os3 P3 Re3 0.00(6) . . ?
C2 C1 P1 114.4(18) . . ?
C4 C3 P1 114.2(15) . . ?
C6 C5 P1 117.2(16) . . ?
C8 C7 P2 118.4(16) . . ?
C10 C9 P2 118.3(17) . . ?
C12 C11 P2 113.2(16) . . ?
C14 C13 P3 114.3(18) . . ?
C16 C15 P3 112.6(17) . . ?
C18 C17 P3 122.3(19) . . ?
I1 I2 I3 176.99(8) . . ?
I6 I5 I4 172.36(9) . . ?

loop_
_geom_bond_atom_site_label_1
_geom_bond_atom_site_label_2
_geom_bond_distance
_geom_bond_site_symmetry_2
_geom_bond_publ_flag
Os1 P1 2.493(6) . ?
Os1 Se3 2.496(3) . ?
Os1 Se4 2.505(2) . ?
Os1 Se1 2.510(3) . ?
Os1 Se2 2.513(2) . ?
Os1 Os2 2.6370(12) . ?
Os1 Re2 2.6370(12) . ?
Os1 Re2 2.6420(13) 3_675 ?
Os1 Os2 2.6420(13) 3_675 ?
Os1 Os3 2.6437(12) . ?
Os1 Re3 2.6437(12) . ?
Os1 Re3 2.6480(13) 3_675 ?
Os2 P2 2.470(6) . ?
Os2 Se3 2.499(2) 3_675 ?
Os2 Se4 2.507(3) 3_675 ?
Os2 Se1 2.510(3) . ?
Os2 Se2 2.516(2) . ?
Os2 Re1 2.6370(12) . ?
Os2 Re3 2.6382(14) 3_675 ?
Os2 Os3 2.6382(14) 3_675 ?
Os2 Os1 2.6421(13) 3_675 ?
Os2 Re1 2.6421(13) 3_675 ?
Os2 Re3 2.6432(12) . ?
Os3 P3 2.479(6) . ?
Os3 Se1 2.502(2) . ?
Os3 Se2 2.506(2) 3_675 ?
Os3 Se3 2.510(2) 3_675 ?
Os3 Se4 2.524(2) . ?
Os3 Re2 2.6383(14) 3_675 ?
Os3 Os2 2.6383(14) 3_675 ?
Os3 Re2 2.6432(12) . ?
Os3 Re1 2.6437(12) . ?
Os3 Os1 2.6480(13) 3_675 ?
Re1 P1 2.493(6) . ?
Re1 Se3 2.496(3) . ?
Re1 Se4 2.505(2) . ?
Re1 Se1 2.510(3) . ?
Re1 Se2 2.513(2) . ?
Re1 Re2 2.6370(12) . ?
Re1 Re2 2.6420(13) 3_675 ?
Re1 Os2 2.6420(13) 3_675 ?
Re1 Re3 2.6437(12) . ?
Re1 Re3 2.6480(13) 3_675 ?
Re2 P2 2.470(6) . ?
Re2 Se3 2.499(2) 3_675 ?
Re2 Se4 2.507(3) 3_675 ?
Re2 Se1 2.510(3) . ?
Re2 Se2 2.516(2) . ?
Re2 Re3 2.6382(14) 3_675 ?
Re2 Os3 2.6382(14) 3_675 ?
Re2 Os1 2.6421(13) 3_675 ?
Re2 Re1 2.6421(13) 3_675 ?
Re2 Re3 2.6432(12) . ?
Re3 P3 2.479(6) . ?
Re3 Se1 2.502(2) . ?
Re3 Se2 2.506(2) 3_675 ?
Re3 Se3 2.510(2) 3_675 ?
Re3 Se4 2.524(2) . ?
Re3 Re2 2.6383(14) 3_675 ?
Re3 Os2 2.6383(14) 3_675 ?
Re3 Os1 2.6480(13) 3_675 ?
Se2 Re3 2.506(2) 3_675 ?
Se2 Os3 2.506(2) 3_675 ?
Se3 Re2 2.499(2) 3_675 ?
Se3 Os2 2.499(2) 3_675 ?
Se3 Re3 2.510(2) 3_675 ?
Se3 Os3 2.510(2) 3_675 ?
Se4 Re2 2.507(3) 3_675 ?
Se4 Os2 2.507(3) 3_675 ?
P1 C3 1.81(2) . ?
P1 C1 1.82(3) . ?
P1 C5 1.86(2) . ?
P2 C9 1.80(2) . ?
P2 C11 1.83(2) . ?
P2 C7 1.83(2) . ?
P3 C17 1.77(3) . ?
P3 C15 1.78(2) . ?
P3 C13 1.85(2) . ?
C1 C2 1.49(3) . ?
C3 C4 1.54(3) . ?
C5 C6 1.48(3) . ?
C7 C8 1.45(3) . ?
C9 C10 1.53(3) . ?
C11 C12 1.51(3) . ?
C13 C14 1.56(3) . ?
C15 C16 1.55(3) . ?
C17 C18 1.53(3) . ?
I1 I2 2.908(3) . ?
I2 I3 2.920(3) . ?
I4 I5 2.953(3) . ?
I5 I6 2.870(3) . ?
